data_7048903
loop_
_publ_author_name
'Gyton, Matthew R.'
'Hood, Thomas M.'
'Chaplin, Adrian B.'

_publ_section_title
;
 A convenient method for the generation of {Rh(PNP)}<sup>+</sup> and
 {Rh(PONOP)}<sup>+</sup> fragments: reversible formation of vinylidene
 derivatives.
;
_journal_issue 9
_journal_name_full 'Dalton transactions (Cambridge, England : 2003)'
_journal_page_first 2877
_journal_page_last 2880
_journal_paper_doi 10.1039/c8dt05049j
_journal_volume 48
_journal_year 2019
_chemical_formula_moiety 'C21 H41 N O3 P2 Rh, H2 O, C32 H12 B F24'
_chemical_formula_sum 'C53 H55 B F24 N O4 P2 Rh'
_chemical_formula_weight 1401.64
_chemical_melting_point ?
_space_group_crystal_system monoclinic
_space_group_IT_number 15
_space_group_name_Hall '-C 2yc'
_space_group_name_H-M_alt 'C 1 2/c 1'
_symmetry_space_group_name_Hall '-C 2yc'
_symmetry_space_group_name_H-M 'C 1 2/c 1'
_atom_sites_solution_hydrogens mixed
_atom_sites_solution_primary dual
_atom_sites_solution_secondary difmap
_audit_creation_date 2018-12-11
_audit_creation_method
;
Olex2 1.2
(compiled 2018.05.29 svn.r3510 for OlexSys, GUI svn.r5506)
;
_audit_update_record
;
2018-12-20 deposited with the CCDC.
2019-01-29 downloaded from the CCDC.
;
_cell_angle_alpha 90
_cell_angle_beta 96.0401(11)
_cell_angle_gamma 90
_cell_formula_units_Z 8
_cell_length_a 16.8574(2)
_cell_length_b 18.21531(17)
_cell_length_c 39.7088(4)
_cell_measurement_reflns_used 48526
_cell_measurement_temperature 150(2)
_cell_measurement_theta_max 33.8510
_cell_measurement_theta_min 2.9510
_cell_volume 12125.4(2)
_computing_cell_refinement 'CrysAlisPro 1.171.40.26a (Rigaku OD, 2018)'
_computing_data_collection 'CrysAlisPro 1.171.40.26a (Rigaku OD, 2018)'
_computing_data_reduction 'CrysAlisPro 1.171.40.26a (Rigaku OD, 2018)'
_computing_molecular_graphics 'Olex2 (Dolomanov et al., 2009)'
_computing_publication_material 'Olex2 (Dolomanov et al., 2009)'
_computing_structure_refinement 'ShelXL (Sheldrick, 2015)'
_computing_structure_solution 'ShelXT (Sheldrick, 2015)'
_diffrn_ambient_environment N~2~
_diffrn_ambient_temperature 150(2)
_diffrn_detector 'CCD plate'
_diffrn_detector_area_resol_mean 5.3046
_diffrn_detector_type AtlasS2
_diffrn_measured_fraction_theta_full 0.999
_diffrn_measured_fraction_theta_max 0.999
_diffrn_measurement_details
;
List of Runs (angles in degrees, time in seconds):

  # Type    Start    End  Width  t~exp~   \w     \q     \k     \f   Frames
#--------------------------------------------------------------------------
  1  \w   -112.00 -57.00   1.00   15.00    --  -23.00-178.00-120.00   55
  2  \w     -8.00 101.00   1.00   15.00    --   24.41  77.00 -60.00  109
  3  \w    -20.00  65.00   1.00   15.00    --   24.41 -99.00 150.00   85
  4  \w     -4.00  98.00   1.00   15.00    --   24.41  57.00  60.00  102
  5  \w   -112.00 -57.00   1.00   15.00    --  -23.00-178.00 120.00   55
  6  \w    -49.00  53.00   1.00   15.00    --   24.41 -57.00  30.00  102
;
_diffrn_measurement_device 'four-circle diffractometer'
_diffrn_measurement_device_type 'Oxford Diffraction: SuperNova, Dual, Cu at zero, AtlasS2'
_diffrn_measurement_method '\w scans'
_diffrn_orient_matrix_type 'CrysAlisPro convention (1999,Acta A55,543-557)'
_diffrn_orient_matrix_UB_11 0.0327192000
_diffrn_orient_matrix_UB_12 -0.0206774000
_diffrn_orient_matrix_UB_13 0.0076481000
_diffrn_orient_matrix_UB_21 -0.0233077000
_diffrn_orient_matrix_UB_22 -0.0324493000
_diffrn_orient_matrix_UB_23 -0.0019095000
_diffrn_orient_matrix_UB_31 0.0133039000
_diffrn_orient_matrix_UB_32 -0.0059687000
_diffrn_orient_matrix_UB_33 -0.0161386000
_diffrn_radiation_monochromator mirror
_diffrn_radiation_probe x-ray
_diffrn_radiation_type MoK\a
_diffrn_radiation_wavelength 0.71073
_diffrn_reflns_av_R_equivalents 0.0359
_diffrn_reflns_av_unetI/netI 0.0313
_diffrn_reflns_Laue_measured_fraction_full 0.999
_diffrn_reflns_Laue_measured_fraction_max 0.999
_diffrn_reflns_limit_h_max 23
_diffrn_reflns_limit_h_min -23
_diffrn_reflns_limit_k_max 25
_diffrn_reflns_limit_k_min -25
_diffrn_reflns_limit_l_max 54
_diffrn_reflns_limit_l_min -55
_diffrn_reflns_number 82839
_diffrn_reflns_point_group_measured_fraction_full 0.999
_diffrn_reflns_point_group_measured_fraction_max 0.999
_diffrn_reflns_theta_full 29.575
_diffrn_reflns_theta_max 29.575
_diffrn_reflns_theta_min 2.953
_diffrn_source 'micro-focus sealed X-ray tube'
_diffrn_source_type 'SuperNova (Mo) X-ray Source'
_exptl_absorpt_coefficient_mu 0.452
_exptl_absorpt_correction_T_max 1.00000
_exptl_absorpt_correction_T_min 0.61712
_exptl_absorpt_correction_type multi-scan
_exptl_absorpt_process_details
;
CrysAlisPro 1.171.40.26a (Rigaku Oxford Diffraction, 2018)
Empirical absorption correction using spherical harmonics,
 implemented in SCALE3 ABSPACK scaling algorithm.
;
_exptl_crystal_colour orange
_exptl_crystal_colour_primary orange
_exptl_crystal_density_diffrn 1.536
_exptl_crystal_density_meas ?
_exptl_crystal_description block
_exptl_crystal_F_000 5664
_exptl_crystal_recrystallization_method 'Crystals grown from 1,2-C6H4F2-hexane at 293 K'
_exptl_crystal_size_max 0.5
_exptl_crystal_size_mid 0.3
_exptl_crystal_size_min 0.18
_refine_diff_density_max 1.010
_refine_diff_density_min -1.263
_refine_diff_density_rms 0.083
_refine_ls_extinction_method none
_refine_ls_goodness_of_fit_ref 1.162
_refine_ls_hydrogen_treatment constr
_refine_ls_matrix_type full
_refine_ls_number_parameters 885
_refine_ls_number_reflns 17005
_refine_ls_number_restraints 540
_refine_ls_restrained_S_all 1.280
_refine_ls_R_factor_all 0.0696
_refine_ls_R_factor_gt 0.0608
_refine_ls_shift/su_max 0.002
_refine_ls_shift/su_mean 0.000
_refine_ls_structure_factor_coef Fsqd
_refine_ls_weighting_details 'w=1/[\s^2^(Fo^2^)+(0.0332P)^2^+50.1259P] where P=(Fo^2^+2Fc^2^)/3'
_refine_ls_weighting_scheme calc
_refine_ls_wR_factor_gt 0.1260
_refine_ls_wR_factor_ref 0.1303
_reflns_Friedel_coverage 0.000
_reflns_number_gt 14980
_reflns_number_total 17005
_reflns_threshold_expression 'I > 2\s(I)'
_cod_data_source_file c8dt05049j3.cif
_cod_data_source_block 0456abc18s
_cod_depositor_comments
;
The following automatic conversions were performed:

'_chemical_melting_point' value 'not measured' was changed to '?' -
the value is undefined or not given.

'_exptl_crystal_density_meas' value 'not measured' was changed to '?'
- the value is perceived as not measured.

Automatic conversion script
Id: cif_fix_values 4973 2017-02-22 13:04:09Z antanas 

 Adding full bibliography for 7048901--7048908.cif.
;
_cod_database_code 7048903
_shelx_shelxl_version_number 2014/7
_shelx_space_group_comment
;
The symmetry employed for this shelxl refinement is uniquely defined
by the following loop, which should always be used as a source of
symmetry information in preference to the above space-group names.
They are only intended as comments.
;
_olex2_refinement_description
;
1. Fixed Uiso
 At 1.2 times of:
  All C(H) groups
 At 1.5 times of:
  All C(H,H,H) groups, All O(H,H) groups
2. Restrained distances
 C208-F4 \\sim C208-F5 \\sim C208-F6 \\sim C208-F4A \\sim C208-F5A \\sim
C208-F6A
 with sigma of 0.01
 F4-F5 \\sim F5-F6 \\sim F6-F4 \\sim F4A-F5A \\sim F5A-F6A \\sim F6A-F4A
 with sigma of 0.01
 C205-F4 \\sim C205-F5 \\sim C205-F6 \\sim C205-F4A \\sim C205-F5A \\sim
C205-F6A
 with sigma of 0.01
 C215-F7 \\sim C215-F8 \\sim C215-F9 \\sim C215-F7A \\sim C215-F8A \\sim
C215-F9A
 with sigma of 0.01
 F7-F8 \\sim F8-F9 \\sim F9-F7 \\sim F7A-F8A \\sim F8A-F9A \\sim F9A-F7A
 with sigma of 0.01
 C211-F7 \\sim C211-F8 \\sim C211-F9 \\sim C211-F7A \\sim C211-F8A \\sim
C211-F9A
 with sigma of 0.01
 C223-F13 \\sim C223-F14 \\sim C223-F15 \\sim C223-F13A \\sim C223-F14A \\sim
C223-F15A
 with sigma of 0.01
 F13-F14 \\sim F14-F15 \\sim F15-F13 \\sim F13A-F14A \\sim F14A-F15A \\sim
F15A-F13A
 with sigma of 0.01
 C219-F13 \\sim C219-F14 \\sim C219-F15 \\sim C219-F13A \\sim C219-F14A \\sim
C219-F15A
 with sigma of 0.01
 C231-F19 \\sim C231-F20 \\sim C231-F21 \\sim C231-F19A \\sim C231-F20A \\sim
C231-F21A
 with sigma of 0.01
 F19-F20 \\sim F20-F21 \\sim F21-F19 \\sim F19A-F20A \\sim F20A-F21A \\sim
F21A-F19A
 with sigma of 0.01
 C227-F19 \\sim C227-F20 \\sim C227-F21 \\sim C227-F19A \\sim C227-F20A \\sim
C227-F21A
 with sigma of 0.01
3. Uiso/Uaniso restraints and constraints
F1 \\sim F2 \\sim F3 \\sim F4 \\sim F4A \\sim F5 \\sim F5A \\sim F6 \\sim F6A
\\sim F7 \\sim F7A \\sim F8 \\sim F8A \\sim F9 \\sim F9A \\sim F10 \\sim F11
\\sim F12 \\sim F13 \\sim F13A \\sim F14 \\sim F14A \\sim F15 \\sim F15A \\sim
F16 \\sim F17 \\sim F18 \\sim F19 \\sim F19A \\sim F20 \\sim F20A \\sim F21
\\sim F21A \\sim F22 \\sim F23 \\sim F24: within 2A with sigma of 0.01 and
sigma for terminal atoms of 0.02
Uanis(F1) \\sim Ueq, Uanis(F2) \\sim Ueq, Uanis(F3) \\sim Ueq, Uanis(F4) \\sim
Ueq, Uanis(F4A) \\sim Ueq, Uanis(F5) \\sim Ueq, Uanis(F5A) \\sim Ueq, Uanis(F6)
\\sim Ueq, Uanis(F6A) \\sim Ueq, Uanis(F7) \\sim Ueq, Uanis(F7A) \\sim Ueq,
Uanis(F8) \\sim Ueq, Uanis(F8A) \\sim Ueq, Uanis(F9) \\sim Ueq, Uanis(F9A)
\\sim Ueq, Uanis(F10) \\sim Ueq, Uanis(F11) \\sim Ueq, Uanis(F12) \\sim Ueq,
Uanis(F13) \\sim Ueq, Uanis(F13A) \\sim Ueq, Uanis(F14) \\sim Ueq, Uanis(F14A)
\\sim Ueq, Uanis(F15) \\sim Ueq, Uanis(F15A) \\sim Ueq, Uanis(F16) \\sim Ueq,
Uanis(F17) \\sim Ueq, Uanis(F18) \\sim Ueq, Uanis(F19) \\sim Ueq, Uanis(F19A)
\\sim Ueq, Uanis(F20) \\sim Ueq, Uanis(F20A) \\sim Ueq, Uanis(F21) \\sim Ueq,
Uanis(F21A) \\sim Ueq, Uanis(F22) \\sim Ueq, Uanis(F23) \\sim Ueq, Uanis(F24)
\\sim Ueq: with sigma of 0.005 and sigma for terminal atoms of 0.01
Uanis(F19A) = Uanis(F20)
Uanis(F21) = Uanis(F20A)
Uanis(F19) = Uanis(F21A)
4. Others
 Sof(F4A)=Sof(F5A)=Sof(F6A)=1-FVAR(1)
 Sof(F4)=Sof(F5)=Sof(F6)=FVAR(1)
 Sof(F7A)=Sof(F8A)=Sof(F9A)=1-FVAR(2)
 Sof(F7)=Sof(F8)=Sof(F9)=FVAR(2)
 Sof(F13A)=Sof(F14A)=Sof(F15A)=1-FVAR(3)
 Sof(F13)=Sof(F14)=Sof(F15)=FVAR(3)
 Sof(F19A)=Sof(F20A)=Sof(F21A)=1-FVAR(4)
 Sof(F19)=Sof(F20)=Sof(F21)=FVAR(4)
5.a Free rotating group:
 O5(H5A,H5B)
5.b Rotating group:
 O4(H4A,H4B)
5.c Aromatic/amide H refined with riding coordinates:
 C22(H22), C23(H23), C24(H24), C202(H202), C204(H204), C206(H206), C210(H210),
 C212(H212), C214(H214), C218(H218), C220(H220), C222(H222), C226(H226),
 C228(H228), C230(H230)
5.d Idealised Me refined as rotating group:
 C29(H29A,H29B,H29C), C30(H30A,H30B,H30C), C31(H31A,H31B,H31C), C33(H33A,H33B,
 H33C), C34(H34A,H34B,H34C), C35(H35A,H35B,H35C), C37(H37A,H37B,H37C), C38(H38A,
 H38B,H38C), C39(H39A,H39B,H39C), C41(H41A,H41B,H41C), C42(H42A,H42B,H42C),
 C43(H43A,H43B,H43C)
;
_olex2_submission_special_instructions 'No special instructions were received'
_oxdiff_exptl_absorpt_empirical_details
;
Empirical correction (ABSPACK) includes:
- Absorption correction using spherical harmonics
- Frame scaling
;
_oxdiff_exptl_absorpt_empirical_full_max 1.609
_oxdiff_exptl_absorpt_empirical_full_min 0.577

loop_
_space_group_symop_operation_xyz
'x, y, z'
'-x, y, -z+1/2'
'x+1/2, y+1/2, z'
'-x+1/2, y+1/2, -z+1/2'
'-x, -y, -z'
'x, -y, z-1/2'
'-x+1/2, -y+1/2, -z'
'x+1/2, -y+1/2, z-1/2'

loop_
_atom_site_label
_atom_site_type_symbol
_atom_site_fract_x
_atom_site_fract_y
_atom_site_fract_z
_atom_site_U_iso_or_equiv
_atom_site_adp_type
_atom_site_occupancy
_atom_site_site_symmetry_order
_atom_site_calc_flag
_atom_site_refinement_flags_posn
_atom_site_refinement_flags_adp
_atom_site_refinement_flags_occupancy
_atom_site_disorder_assembly
_atom_site_disorder_group
Rh1 Rh 0.25169(2) 0.84871(2) 0.36912(2) 0.02184(6) Uani 1 1 d . . . . .
P2 P 0.30396(4) 0.83144(4) 0.31957(2) 0.01950(13) Uani 1 1 d . . . . .
P3 P 0.21179(5) 0.83072(4) 0.42111(2) 0.02666(16) Uani 1 1 d . . . . .
O4 O 0.22124(15) 0.96328(12) 0.36398(6) 0.0365(5) Uani 1 1 d . . . . .
H4A H 0.2515 1.0013 0.3693 0.055 Uiso 1 1 d GR . . . .
H4B H 0.1754 0.9821 0.3560 0.055 Uiso 1 1 d GR . . . .
O5 O 0.3312(3) 1.0673(2) 0.38297(10) 0.0809(11) Uani 1 1 d . . . . .
H5A H 0.3463 1.0696 0.4040 0.121 Uiso 1 1 d G . . . .
H5B H 0.3715 1.0816 0.3735 0.121 Uiso 1 1 d G . . . .
O26 O 0.32057(12) 0.74058(10) 0.32082(5) 0.0247(4) Uani 1 1 d . . . . .
O27 O 0.23149(13) 0.74111(11) 0.42706(5) 0.0293(4) Uani 1 1 d . . . . .
N20 N 0.27566(13) 0.74151(12) 0.37383(6) 0.0204(4) Uani 1 1 d . . . . .
C21 C 0.30545(16) 0.70346(14) 0.34873(7) 0.0216(5) Uani 1 1 d . . . . .
C22 C 0.32102(18) 0.62918(16) 0.35071(8) 0.0290(6) Uani 1 1 d . . . . .
H22 H 0.3417 0.6040 0.3326 0.035 Uiso 1 1 calc R . . . .
C23 C 0.3059(2) 0.59241(16) 0.37965(9) 0.0340(7) Uani 1 1 d . . . . .
H23 H 0.3160 0.5412 0.3816 0.041 Uiso 1 1 calc R . . . .
C24 C 0.27595(19) 0.62960(16) 0.40589(8) 0.0308(6) Uani 1 1 d . . . . .
H24 H 0.2658 0.6048 0.4260 0.037 Uiso 1 1 calc R . . . .
C25 C 0.26120(17) 0.70370(15) 0.40196(7) 0.0235(5) Uani 1 1 d . . . . .
C28 C 0.23754(17) 0.83788(17) 0.27925(7) 0.0265(6) Uani 1 1 d . . . . .
C29 C 0.1649(2) 0.7912(3) 0.28463(10) 0.0489(10) Uani 1 1 d . . . . .
H29A H 0.1800 0.7392 0.2853 0.073 Uiso 1 1 calc GR . . . .
H29B H 0.1230 0.7994 0.2660 0.073 Uiso 1 1 calc GR . . . .
H29C H 0.1450 0.8049 0.3061 0.073 Uiso 1 1 calc GR . . . .
C30 C 0.2734(2) 0.8117(3) 0.24792(8) 0.0530(11) Uani 1 1 d . . . . .
H30A H 0.3164 0.8451 0.2431 0.080 Uiso 1 1 calc GR . . . .
H30B H 0.2321 0.8111 0.2286 0.080 Uiso 1 1 calc GR . . . .
H30C H 0.2949 0.7621 0.2518 0.080 Uiso 1 1 calc GR . . . .
C31 C 0.2102(3) 0.9177(2) 0.27494(12) 0.0576(11) Uani 1 1 d . . . . .
H31A H 0.1848 0.9331 0.2949 0.086 Uiso 1 1 calc GR . . . .
H31B H 0.1719 0.9220 0.2547 0.086 Uiso 1 1 calc GR . . . .
H31C H 0.2564 0.9491 0.2725 0.086 Uiso 1 1 calc GR . . . .
C32 C 0.40710(17) 0.86455(16) 0.31688(8) 0.0266(6) Uani 1 1 d . . . . .
C33 C 0.4525(2) 0.8470(3) 0.35156(9) 0.0484(9) Uani 1 1 d . . . . .
H33A H 0.4258 0.8709 0.3694 0.073 Uiso 1 1 calc GR . . . .
H33B H 0.5073 0.8652 0.3522 0.073 Uiso 1 1 calc GR . . . .
H33C H 0.4532 0.7938 0.3551 0.073 Uiso 1 1 calc GR . . . .
C34 C 0.4042(2) 0.9477(2) 0.31169(14) 0.0570(12) Uani 1 1 d . . . . .
H34A H 0.3776 0.9588 0.2891 0.086 Uiso 1 1 calc GR . . . .
H34B H 0.4586 0.9673 0.3137 0.086 Uiso 1 1 calc GR . . . .
H34C H 0.3744 0.9703 0.3289 0.086 Uiso 1 1 calc GR . . . .
C35 C 0.4514(2) 0.8278(3) 0.28974(10) 0.0486(10) Uani 1 1 d . . . . .
H35A H 0.4443 0.7745 0.2908 0.073 Uiso 1 1 calc GR . . . .
H35B H 0.5083 0.8396 0.2937 0.073 Uiso 1 1 calc GR . . . .
H35C H 0.4300 0.8457 0.2673 0.073 Uiso 1 1 calc GR . . . .
C36 C 0.1035(2) 0.8295(2) 0.42549(9) 0.0397(8) Uani 1 1 d . . . . .
C37 C 0.0658(2) 0.7906(3) 0.39344(11) 0.0535(10) Uani 1 1 d . . . . .
H37A H 0.0810 0.8162 0.3734 0.080 Uiso 1 1 calc GR . . . .
H37B H 0.0076 0.7911 0.3931 0.080 Uiso 1 1 calc GR . . . .
H37C H 0.0847 0.7398 0.3933 0.080 Uiso 1 1 calc GR . . . .
C38 C 0.0741(3) 0.9094(2) 0.42564(12) 0.0567(11) Uani 1 1 d . . . . .
H38A H 0.0938 0.9327 0.4472 0.085 Uiso 1 1 calc GR . . . .
H38B H 0.0156 0.9101 0.4230 0.085 Uiso 1 1 calc GR . . . .
H38C H 0.0941 0.9363 0.4069 0.085 Uiso 1 1 calc GR . . . .
C39 C 0.0801(3) 0.7867(3) 0.45628(11) 0.0561(11) Uani 1 1 d . . . . .
H39A H 0.1084 0.7396 0.4579 0.084 Uiso 1 1 calc GR . . . .
H39B H 0.0225 0.7778 0.4537 0.084 Uiso 1 1 calc GR . . . .
H39C H 0.0947 0.8153 0.4769 0.084 Uiso 1 1 calc GR . . . .
C40 C 0.2745(2) 0.87139(18) 0.45769(8) 0.0374(7) Uani 1 1 d . . . . .
C41 C 0.3573(2) 0.8360(3) 0.45781(10) 0.0528(10) Uani 1 1 d . . . . .
H41A H 0.3541 0.7840 0.4639 0.079 Uiso 1 1 calc GR . . . .
H41B H 0.3951 0.8611 0.4744 0.079 Uiso 1 1 calc GR . . . .
H41C H 0.3754 0.8404 0.4352 0.079 Uiso 1 1 calc GR . . . .
C42 C 0.2453(3) 0.8612(2) 0.49259(9) 0.0514(10) Uani 1 1 d . . . . .
H42A H 0.1945 0.8871 0.4933 0.077 Uiso 1 1 calc GR . . . .
H42B H 0.2849 0.8812 0.5100 0.077 Uiso 1 1 calc GR . . . .
H42C H 0.2377 0.8088 0.4968 0.077 Uiso 1 1 calc GR . . . .
C43 C 0.2820(3) 0.9537(2) 0.45011(10) 0.0551(11) Uani 1 1 d . . . . .
H43A H 0.3082 0.9600 0.4294 0.083 Uiso 1 1 calc GR . . . .
H43B H 0.3139 0.9776 0.4691 0.083 Uiso 1 1 calc GR . . . .
H43C H 0.2288 0.9758 0.4470 0.083 Uiso 1 1 calc GR . . . .
F1 F 0.46541(14) 0.43053(13) 0.49541(6) 0.0538(6) Uani 1 1 d . U . . .
F2 F 0.34852(18) 0.46511(15) 0.50235(7) 0.0738(9) Uani 1 1 d . U . . .
F3 F 0.40086(18) 0.49549(12) 0.45763(6) 0.0617(7) Uani 1 1 d . U . . .
F4 F 0.4013(4) 0.1713(2) 0.50781(12) 0.106(2) Uani 0.715(6) 1 d D U P A 1
F4A F 0.3193(8) 0.1163(4) 0.4642(3) 0.088(4) Uani 0.285(6) 1 d D U P A 2
F5 F 0.2908(2) 0.1350(2) 0.48333(15) 0.0796(16) Uani 0.715(6) 1 d D U P A 1
F5A F 0.4346(4) 0.1524(6) 0.4819(3) 0.083(3) Uani 0.285(6) 1 d D U P A 2
F6 F 0.3932(3) 0.12297(19) 0.45936(11) 0.0730(15) Uani 0.715(6) 1 d D U P A 1
F6A F 0.3402(7) 0.1708(5) 0.51069(17) 0.068(3) Uani 0.285(6) 1 d D U P A 2
F7 F 0.4819(4) 0.4345(3) 0.28371(10) 0.0608(17) Uani 0.635(13) 1 d D U P B 1
F7A F 0.5056(9) 0.4619(6) 0.34141(19) 0.083(3) Uani 0.365(13) 1 d D U P B 2
F8 F 0.5372(3) 0.4339(4) 0.33326(15) 0.0625(17) Uani 0.635(13) 1 d D U P B 1
F8A F 0.4138(4) 0.4861(4) 0.3034(3) 0.056(2) Uani 0.365(13) 1 d D U P B 2
F9 F 0.4314(4) 0.49430(19) 0.3220(3) 0.075(2) Uani 0.635(13) 1 d D U P B 1
F9A F 0.5108(7) 0.4244(5) 0.2914(3) 0.063(3) Uani 0.365(13) 1 d D U P B 2
F10 F 0.46474(18) 0.16548(13) 0.28128(7) 0.0692(8) Uani 1 1 d . U . . .
F11 F 0.44360(15) 0.11837(12) 0.32890(7) 0.0565(6) Uani 1 1 d . U . . .
F12 F 0.34831(15) 0.12979(13) 0.29005(8) 0.0687(8) Uani 1 1 d . U . . .
F13 F 0.0316(4) 0.5894(2) 0.40988(12) 0.0910(19) Uani 0.743(7) 1 d D U P C 1
F13A F 0.0783(9) 0.4895(7) 0.44606(19) 0.081(4) Uani 0.257(7) 1 d D U P C 2
F14 F 0.1132(2) 0.5358(4) 0.44538(10) 0.0867(18) Uani 0.743(7) 1 d D U P C 1
F14A F -0.0120(3) 0.5266(9) 0.4101(3) 0.079(4) Uani 0.257(7) 1 d D U P C 2
F15 F 0.0080(3) 0.4830(3) 0.42559(14) 0.0886(18) Uani 0.743(7) 1 d D U P C 1
F15A F 0.0861(8) 0.5938(4) 0.4248(3) 0.076(4) Uani 0.257(7) 1 d D U P C 2
F16 F 0.12727(19) 0.60821(13) 0.30116(7) 0.0706(8) Uani 1 1 d . U . . .
F17 F 0.20877(15) 0.53062(15) 0.28589(6) 0.0634(7) Uani 1 1 d . U . . .
F18 F 0.08420(18) 0.51008(18) 0.27719(6) 0.0799(10) Uani 1 1 d . U . . .
F19 F -0.0036(5) 0.0804(3) 0.4119(2) 0.0554(14) Uani 0.523(7) 1 d D U P D 1
F19A F -0.0070(6) 0.1947(4) 0.4337(2) 0.0874(18) Uani 0.477(7) 1 d D U P D 2
F20 F -0.0420(4) 0.1924(3) 0.41656(19) 0.0874(18) Uani 0.523(7) 1 d D U P D 1
F20A F 0.0864(4) 0.1152(5) 0.44015(14) 0.0875(19) Uani 0.477(7) 1 d D U P D 2
F21 F 0.0641(5) 0.1550(5) 0.44606(10) 0.0875(19) Uani 0.523(7) 1 d D U P D 1
F21A F -0.0203(5) 0.0895(4) 0.4085(2) 0.0554(14) Uani 0.477(7) 1 d D U P D 2
F22 F 0.09230(18) 0.18146(15) 0.27095(5) 0.0684(8) Uani 1 1 d . U . . .
F23 F 0.00356(17) 0.11416(16) 0.28859(6) 0.0698(8) Uani 1 1 d . U . . .
F24 F 0.1213(2) 0.07661(19) 0.29330(9) 0.1037(13) Uani 1 1 d . U . . .
C201 C 0.28408(16) 0.31358(14) 0.41396(7) 0.0209(5) Uani 1 1 d . . . . .
C202 C 0.31600(16) 0.37618(15) 0.43080(7) 0.0227(5) Uani 1 1 d . . . . .
H202 H 0.3073 0.4227 0.4203 0.027 Uiso 1 1 calc R . . . .
C203 C 0.35990(17) 0.37250(15) 0.46231(7) 0.0244(5) Uani 1 1 d . . . . .
C204 C 0.37355(18) 0.30596(16) 0.47864(7) 0.0276(6) Uani 1 1 d . . . . .
H204 H 0.4029 0.3034 0.5004 0.033 Uiso 1 1 calc R . . . .
C205 C 0.34325(17) 0.24322(15) 0.46237(7) 0.0271(6) Uani 1 1 d D . . . .
C206 C 0.30027(17) 0.24705(15) 0.43066(7) 0.0244(5) Uani 1 1 d . . . . .
H206 H 0.2812 0.2029 0.4200 0.029 Uiso 1 1 calc R . . . .
C207 C 0.3922(2) 0.44103(18) 0.47926(8) 0.0371(7) Uani 1 1 d . . . . .
C208 C 0.3583(2) 0.16984(18) 0.47901(8) 0.0427(8) Uani 1 1 d D . . . .
C209 C 0.31051(15) 0.31121(14) 0.35096(6) 0.0194(5) Uani 1 1 d . . . . .
C210 C 0.35690(16) 0.37172(14) 0.34323(7) 0.0218(5) Uani 1 1 d . . . . .
H210 H 0.3453 0.4185 0.3521 0.026 Uiso 1 1 calc R . . . .
C211 C 0.41919(15) 0.36569(15) 0.32311(7) 0.0232(5) Uani 1 1 d D . . . .
C212 C 0.43892(16) 0.29837(16) 0.30993(7) 0.0252(5) Uani 1 1 d . . . . .
H212 H 0.4810 0.2942 0.2959 0.030 Uiso 1 1 calc R . . . .
C213 C 0.39561(17) 0.23780(15) 0.31784(7) 0.0243(5) Uani 1 1 d . . . . .
C214 C 0.33380(16) 0.24387(14) 0.33830(7) 0.0219(5) Uani 1 1 d . . . . .
H214 H 0.3064 0.2007 0.3439 0.026 Uiso 1 1 calc R . . . .
C215 C 0.46494(17) 0.43276(17) 0.31541(7) 0.0339(7) Uani 1 1 d D . . . .
C216 C 0.4135(2) 0.16379(17) 0.30433(10) 0.0376(7) Uani 1 1 d . . . . .
C217 C 0.19056(15) 0.39671(14) 0.36932(7) 0.0213(5) Uani 1 1 d . . . . .
C218 C 0.15013(16) 0.42891(16) 0.39470(7) 0.0250(5) Uani 1 1 d . . . . .
H218 H 0.1514 0.4053 0.4161 0.030 Uiso 1 1 calc R . . . .
C219 C 0.10824(17) 0.49441(16) 0.38939(8) 0.0300(6) Uani 1 1 d D . . . .
C220 C 0.10498(18) 0.53093(17) 0.35877(8) 0.0307(6) Uani 1 1 d . . . . .
H220 H 0.0774 0.5763 0.3554 0.037 Uiso 1 1 calc R . . . .
C221 C 0.14293(17) 0.49958(16) 0.33318(8) 0.0266(6) Uani 1 1 d . . . . .
C222 C 0.18415(16) 0.43339(15) 0.33823(7) 0.0233(5) Uani 1 1 d . . . . .
H222 H 0.2086 0.4126 0.3200 0.028 Uiso 1 1 calc R . . . .
C223 C 0.0658(2) 0.52557(18) 0.41749(9) 0.0439(8) Uani 1 1 d D . . . .
C224 C 0.1405(2) 0.53648(19) 0.29940(9) 0.0383(7) Uani 1 1 d . . . . .
C225 C 0.17099(16) 0.25460(14) 0.36821(7) 0.0210(5) Uani 1 1 d . . . . .
C226 C 0.12731(17) 0.22836(17) 0.39361(7) 0.0265(6) Uani 1 1 d . . . . .
H226 H 0.1372 0.2484 0.4157 0.032 Uiso 1 1 calc R . . . .
C227 C 0.06957(18) 0.17363(17) 0.38762(7) 0.0318(6) Uani 1 1 d D . . . .
C228 C 0.05263(18) 0.14327(17) 0.35579(8) 0.0309(6) Uani 1 1 d . . . . .
H228 H 0.0144 0.1051 0.3518 0.037 Uiso 1 1 calc R . . . .
C229 C 0.09325(18) 0.17027(15) 0.33003(7) 0.0253(6) Uani 1 1 d . . . . .
C230 C 0.15059(16) 0.22489(14) 0.33592(7) 0.0216(5) Uani 1 1 d . . . . .
H230 H 0.1768 0.2426 0.3175 0.026 Uiso 1 1 calc R . . . .
C231 C 0.0268(2) 0.1471(2) 0.41607(9) 0.0642(14) Uani 1 1 d D . . . .
C232 C 0.0785(2) 0.13635(19) 0.29563(9) 0.0406(8) Uani 1 1 d . . . . .
B200 B 0.23836(18) 0.31868(16) 0.37548(7) 0.0195(5) Uani 1 1 d . . . . .

loop_
_atom_site_aniso_label
_atom_site_aniso_U_11
_atom_site_aniso_U_22
_atom_site_aniso_U_33
_atom_site_aniso_U_23
_atom_site_aniso_U_13
_atom_site_aniso_U_12
Rh1 0.02805(11) 0.01920(10) 0.01920(10) -0.00148(8) 0.00685(7) 0.00367(8)
P2 0.0211(3) 0.0198(3) 0.0181(3) -0.0020(2) 0.0039(2) 0.0007(2)
P3 0.0339(4) 0.0261(4) 0.0216(3) -0.0005(3) 0.0107(3) 0.0042(3)
O4 0.0502(14) 0.0267(11) 0.0330(12) -0.0023(9) 0.0058(10) 0.0139(10)
O5 0.111(3) 0.059(2) 0.074(2) 0.003(2) 0.014(2) -0.020(2)
O26 0.0327(11) 0.0200(9) 0.0227(9) -0.0033(7) 0.0085(8) 0.0024(8)
O27 0.0402(12) 0.0262(10) 0.0234(10) 0.0022(8) 0.0124(9) 0.0033(9)
N20 0.0219(11) 0.0208(10) 0.0184(10) -0.0021(8) 0.0025(8) -0.0003(8)
C21 0.0220(12) 0.0215(12) 0.0209(12) -0.0030(10) 0.0013(10) -0.0016(10)
C22 0.0326(15) 0.0209(13) 0.0339(16) -0.0061(11) 0.0046(12) -0.0014(11)
C23 0.0412(18) 0.0181(13) 0.0424(18) -0.0012(12) 0.0033(14) -0.0017(12)
C24 0.0387(17) 0.0219(13) 0.0320(15) 0.0034(11) 0.0052(13) -0.0042(12)
C25 0.0250(13) 0.0238(13) 0.0218(13) -0.0009(10) 0.0038(10) -0.0006(10)
C28 0.0244(13) 0.0358(15) 0.0190(12) -0.0011(11) 0.0005(10) 0.0020(11)
C29 0.0333(18) 0.073(3) 0.039(2) 0.0034(18) -0.0041(15) -0.0160(18)
C30 0.040(2) 0.099(3) 0.0201(15) -0.0158(18) 0.0013(14) 0.010(2)
C31 0.067(3) 0.045(2) 0.055(2) 0.0106(19) -0.022(2) 0.011(2)
C32 0.0218(13) 0.0299(14) 0.0288(14) -0.0035(11) 0.0064(11) -0.0024(10)
C33 0.0283(17) 0.079(3) 0.0357(18) 0.0003(19) -0.0052(13) -0.0069(18)
C34 0.038(2) 0.0347(19) 0.099(4) 0.006(2) 0.010(2) -0.0118(16)
C35 0.0285(17) 0.074(3) 0.046(2) -0.0174(19) 0.0158(15) -0.0065(17)
C36 0.0321(17) 0.0464(19) 0.0435(19) 0.0061(15) 0.0170(14) 0.0089(14)
C37 0.035(2) 0.065(3) 0.059(3) 0.005(2) 0.0032(17) -0.0010(18)
C38 0.054(2) 0.059(3) 0.061(3) 0.010(2) 0.027(2) 0.026(2)
C39 0.050(2) 0.065(3) 0.059(3) 0.017(2) 0.030(2) 0.006(2)
C40 0.059(2) 0.0332(16) 0.0210(14) -0.0042(12) 0.0072(14) -0.0021(15)
C41 0.050(2) 0.065(3) 0.041(2) -0.0047(19) -0.0043(17) -0.005(2)
C42 0.089(3) 0.041(2) 0.0252(17) -0.0021(14) 0.0130(18) 0.000(2)
C43 0.094(3) 0.038(2) 0.0330(19) -0.0016(15) 0.007(2) -0.017(2)
F1 0.0574(14) 0.0489(13) 0.0506(13) -0.0046(10) -0.0156(11) -0.0235(11)
F2 0.089(2) 0.0615(16) 0.0758(18) -0.0464(14) 0.0315(15) -0.0177(14)
F3 0.104(2) 0.0320(11) 0.0437(13) 0.0045(9) -0.0187(13) -0.0290(12)
F4 0.171(5) 0.049(2) 0.078(3) 0.018(2) -0.078(3) -0.005(3)
F4A 0.123(7) 0.043(5) 0.089(6) 0.010(5) -0.037(6) -0.020(5)
F5 0.079(3) 0.045(2) 0.121(4) 0.042(2) 0.041(3) 0.0014(19)
F5A 0.081(6) 0.068(6) 0.101(7) 0.040(5) 0.013(5) 0.038(5)
F6 0.102(3) 0.0404(19) 0.079(3) 0.0160(18) 0.024(3) 0.036(2)
F6A 0.099(6) 0.055(5) 0.055(5) 0.042(4) 0.024(5) 0.016(5)
F7 0.080(4) 0.064(3) 0.039(2) 0.0126(19) 0.010(2) -0.036(3)
F7A 0.111(7) 0.062(5) 0.071(5) 0.005(4) -0.022(5) -0.058(5)
F8 0.040(2) 0.063(3) 0.081(3) 0.021(2) -0.012(2) -0.030(2)
F8A 0.052(4) 0.028(3) 0.088(6) 0.018(3) 0.008(4) -0.011(3)
F9 0.066(3) 0.0261(18) 0.145(6) -0.008(3) 0.067(4) -0.0088(19)
F9A 0.052(5) 0.052(4) 0.095(6) 0.001(4) 0.056(4) -0.006(3)
F10 0.090(2) 0.0436(13) 0.0830(19) -0.0106(12) 0.0530(16) 0.0148(13)
F11 0.0704(16) 0.0300(11) 0.0687(16) 0.0077(10) 0.0061(12) 0.0205(10)
F12 0.0578(15) 0.0468(13) 0.098(2) -0.0438(14) -0.0074(14) 0.0073(11)
F13 0.126(4) 0.073(3) 0.081(3) -0.001(2) 0.047(3) 0.059(3)
F13A 0.095(7) 0.088(7) 0.064(6) -0.008(5) 0.036(5) 0.040(6)
F14 0.063(2) 0.144(5) 0.053(2) -0.055(3) 0.0054(18) 0.017(3)
F14A 0.057(5) 0.105(7) 0.079(6) -0.024(6) 0.028(5) 0.015(5)
F15 0.083(3) 0.089(3) 0.107(4) -0.037(3) 0.072(3) -0.024(3)
F15A 0.087(7) 0.060(5) 0.087(7) -0.040(5) 0.038(5) -0.004(5)
F16 0.102(2) 0.0401(13) 0.0719(18) 0.0245(12) 0.0189(15) 0.0207(13)
F17 0.0572(15) 0.0803(18) 0.0565(15) 0.0354(13) 0.0242(12) 0.0217(13)
F18 0.086(2) 0.104(2) 0.0428(14) 0.0259(14) -0.0272(13) -0.0397(17)
F19 0.048(3) 0.0658(19) 0.0519(18) 0.0242(15) 0.0045(19) -0.025(2)
F19A 0.115(4) 0.088(2) 0.072(4) -0.020(3) 0.071(3) -0.028(3)
F20 0.115(4) 0.088(2) 0.072(4) -0.020(3) 0.071(3) -0.028(3)
F20A 0.107(3) 0.130(5) 0.0252(18) 0.007(2) 0.009(2) -0.066(3)
F21 0.107(3) 0.130(5) 0.0252(18) 0.007(2) 0.009(2) -0.066(3)
F21A 0.048(3) 0.0658(19) 0.0519(18) 0.0242(15) 0.0045(19) -0.025(2)
F22 0.103(2) 0.0792(17) 0.0235(10) -0.0072(10) 0.0101(11) -0.0616(16)
F23 0.0810(18) 0.0913(19) 0.0337(12) -0.0003(12) -0.0098(11) -0.0629(16)
F24 0.144(3) 0.085(2) 0.078(2) -0.0532(18) -0.012(2) 0.039(2)
C201 0.0224(12) 0.0210(12) 0.0196(12) -0.0024(9) 0.0046(10) -0.0032(9)
C202 0.0273(13) 0.0208(12) 0.0200(12) -0.0015(10) 0.0031(10) -0.0039(10)
C203 0.0299(14) 0.0228(12) 0.0204(12) -0.0046(10) 0.0028(10) -0.0072(10)
C204 0.0320(15) 0.0311(15) 0.0189(13) -0.0017(11) -0.0007(11) -0.0038(11)
C205 0.0321(15) 0.0226(13) 0.0263(14) 0.0022(11) 0.0019(11) -0.0010(11)
C206 0.0282(14) 0.0198(12) 0.0247(13) -0.0037(10) 0.0004(11) -0.0022(10)
C207 0.053(2) 0.0318(16) 0.0256(15) -0.0070(12) -0.0014(14) -0.0122(14)
C208 0.056(2) 0.0302(16) 0.0390(19) 0.0067(14) -0.0082(16) -0.0004(15)
C209 0.0193(12) 0.0203(12) 0.0180(11) -0.0014(9) -0.0001(9) -0.0018(9)
C210 0.0220(12) 0.0195(11) 0.0238(13) -0.0033(10) 0.0025(10) -0.0025(9)
C211 0.0190(12) 0.0228(13) 0.0278(14) 0.0015(10) 0.0016(10) -0.0028(9)
C212 0.0200(13) 0.0283(14) 0.0279(14) 0.0009(11) 0.0052(10) 0.0036(10)
C213 0.0250(13) 0.0209(12) 0.0266(14) -0.0007(10) 0.0014(10) 0.0063(10)
C214 0.0237(13) 0.0194(12) 0.0224(13) 0.0023(10) 0.0013(10) 0.0011(10)
C215 0.0297(15) 0.0317(15) 0.0420(18) 0.0021(13) 0.0115(13) -0.0073(12)
C216 0.0374(17) 0.0259(15) 0.051(2) -0.0045(13) 0.0116(15) 0.0091(12)
C217 0.0182(12) 0.0221(12) 0.0233(13) -0.0050(10) 0.0015(10) -0.0053(9)
C218 0.0205(12) 0.0299(14) 0.0250(13) -0.0040(11) 0.0049(10) -0.0017(10)
C219 0.0232(14) 0.0329(15) 0.0346(16) -0.0102(12) 0.0061(12) 0.0014(11)
C220 0.0235(14) 0.0257(14) 0.0423(18) -0.0046(12) 0.0008(12) 0.0031(11)
C221 0.0208(13) 0.0267(14) 0.0316(15) 0.0024(11) -0.0005(11) -0.0005(10)
C222 0.0208(12) 0.0247(13) 0.0245(13) -0.0034(10) 0.0021(10) -0.0023(10)
C223 0.0404(19) 0.046(2) 0.048(2) -0.0093(17) 0.0139(16) 0.0080(16)
C224 0.0367(18) 0.0364(17) 0.0412(19) 0.0100(14) 0.0013(14) 0.0046(14)
C225 0.0220(12) 0.0200(12) 0.0208(12) -0.0002(9) 0.0012(10) -0.0033(9)
C226 0.0255(14) 0.0346(15) 0.0193(13) -0.0010(11) 0.0022(10) -0.0069(11)
C227 0.0296(15) 0.0409(17) 0.0245(14) 0.0066(12) 0.0015(11) -0.0136(13)
C228 0.0306(15) 0.0290(15) 0.0317(15) 0.0047(12) -0.0030(12) -0.0127(12)
C229 0.0315(14) 0.0219(12) 0.0212(13) 0.0013(10) -0.0031(11) -0.0062(10)
C230 0.0256(13) 0.0200(12) 0.0190(12) 0.0008(9) 0.0019(10) -0.0041(10)
C231 0.072(3) 0.089(3) 0.0337(19) 0.000(2) 0.0132(19) -0.051(3)
C232 0.056(2) 0.0338(17) 0.0305(16) -0.0052(13) -0.0017(15) -0.0188(15)
B200 0.0218(14) 0.0197(13) 0.0171(13) -0.0014(10) 0.0021(10) -0.0026(10)

loop_
_atom_type_symbol
_atom_type_description
_atom_type_scat_dispersion_real
_atom_type_scat_dispersion_imag
_atom_type_scat_source
C C 0.0033 0.0016 'International Tables Vol C Tables 4.2.6.8 and 6.1.1.4'
H H 0.0000 0.0000 'International Tables Vol C Tables 4.2.6.8 and 6.1.1.4'
B B 0.0013 0.0007 'International Tables Vol C Tables 4.2.6.8 and 6.1.1.4'
F F 0.0171 0.0103 'International Tables Vol C Tables 4.2.6.8 and 6.1.1.4'
N N 0.0061 0.0033 'International Tables Vol C Tables 4.2.6.8 and 6.1.1.4'
O O 0.0106 0.0060 'International Tables Vol C Tables 4.2.6.8 and 6.1.1.4'
P P 0.1023 0.0942 'International Tables Vol C Tables 4.2.6.8 and 6.1.1.4'
Rh Rh -1.1178 0.9187 'International Tables Vol C Tables 4.2.6.8 and 6.1.1.4'

loop_
_geom_angle_atom_site_label_1
_geom_angle_atom_site_label_2
_geom_angle_atom_site_label_3
_geom_angle
P2 Rh1 P3 162.72(3)
O4 Rh1 P2 99.39(6)
O4 Rh1 P3 97.82(6)
N20 Rh1 P2 81.49(6)
N20 Rh1 P3 81.35(7)
N20 Rh1 O4 177.88(10)
O26 P2 Rh1 100.98(7)
O26 P2 C28 99.87(12)
O26 P2 C32 99.67(12)
C28 P2 Rh1 119.09(9)
C32 P2 Rh1 117.29(10)
C32 P2 C28 114.43(13)
O27 P3 Rh1 101.31(7)
O27 P3 C36 99.05(14)
O27 P3 C40 100.94(14)
C36 P3 Rh1 118.58(12)
C36 P3 C40 114.62(17)
C40 P3 Rh1 117.16(11)
C21 O26 P2 118.34(17)
C25 O27 P3 118.13(18)
C21 N20 Rh1 121.22(18)
C21 N20 C25 117.4(2)
C25 N20 Rh1 121.41(18)
O26 C21 N20 117.8(2)
O26 C21 C22 119.3(2)
N20 C21 C22 122.9(3)
C23 C22 C21 118.3(3)
C22 C23 C24 120.3(3)
C25 C24 C23 118.1(3)
O27 C25 N20 117.8(2)
O27 C25 C24 119.2(3)
N20 C25 C24 123.0(3)
C29 C28 P2 105.3(2)
C29 C28 C31 108.0(3)
C30 C28 P2 115.5(2)
C30 C28 C29 109.6(3)
C30 C28 C31 110.4(3)
C31 C28 P2 107.7(2)
C33 C32 P2 105.2(2)
C34 C32 P2 108.2(2)
C34 C32 C33 109.4(3)
C35 C32 P2 115.4(2)
C35 C32 C33 107.9(3)
C35 C32 C34 110.5(3)
C37 C36 P3 104.7(2)
C37 C36 C38 109.5(3)
C37 C36 C39 108.0(3)
C38 C36 P3 108.1(3)
C39 C36 P3 114.7(3)
C39 C36 C38 111.6(3)
C41 C40 P3 106.1(2)
C42 C40 P3 116.7(3)
C42 C40 C41 109.0(3)
C42 C40 C43 109.7(3)
C43 C40 P3 106.7(2)
C43 C40 C41 108.4(3)
C202 C201 B200 121.2(2)
C206 C201 C202 115.7(2)
C206 C201 B200 122.8(2)
C203 C202 C201 122.2(3)
C202 C203 C207 120.1(3)
C204 C203 C202 120.8(3)
C204 C203 C207 119.1(3)
C203 C204 C205 118.0(3)
C204 C205 C206 120.9(3)
C204 C205 C208 119.5(3)
C206 C205 C208 119.5(3)
C205 C206 C201 122.2(3)
F1 C207 C203 111.7(3)
F2 C207 F1 105.6(3)
F2 C207 F3 108.1(3)
F2 C207 C203 112.9(3)
F3 C207 F1 104.9(3)
F3 C207 C203 113.1(3)
F4 C208 F5 107.7(4)
F4 C208 F6 106.9(4)
F4 C208 C205 115.1(3)
F4A C208 F5A 107.7(5)
F4A C208 F6A 106.6(5)
F4A C208 C205 114.9(4)
F5 C208 F6 101.9(3)
F5 C208 C205 112.0(3)
F5A C208 F6A 103.9(5)
F5A C208 C205 111.8(4)
F6 C208 C205 112.1(3)
F6A C208 C205 111.2(4)
C210 C209 B200 121.9(2)
C214 C209 C210 115.2(2)
C214 C209 B200 122.7(2)
C211 C210 C209 122.4(2)
C210 C211 C215 119.4(2)
C212 C211 C210 120.8(2)
C212 C211 C215 119.8(2)
C213 C212 C211 117.9(2)
C212 C213 C214 121.1(3)
C212 C213 C216 120.6(3)
C214 C213 C216 118.3(3)
C213 C214 C209 122.4(2)
F7 C215 F8 103.1(3)
F7 C215 C211 112.6(3)
F7A C215 F8A 104.6(5)
F7A C215 F9A 109.2(5)
F7A C215 C211 114.5(4)
F8 C215 C211 111.4(3)
F8A C215 C211 109.7(4)
F9 C215 F7 108.3(4)
F9 C215 F8 105.8(4)
F9 C215 C211 114.9(3)
F9A C215 F8A 103.4(4)
F9A C215 C211 114.5(4)
F10 C216 F11 107.1(3)
F10 C216 F12 106.6(3)
F10 C216 C213 113.5(3)
F11 C216 C213 111.8(3)
F12 C216 F11 104.7(3)
F12 C216 C213 112.5(3)
C218 C217 B200 121.6(2)
C222 C217 C218 115.9(3)
C222 C217 B200 122.5(2)
C219 C218 C217 121.8(3)
C218 C219 C223 119.1(3)
C220 C219 C218 121.2(3)
C220 C219 C223 119.6(3)
C221 C220 C219 118.0(3)
C220 C221 C222 120.9(3)
C220 C221 C224 120.2(3)
C222 C221 C224 118.9(3)
C221 C222 C217 122.1(3)
F13 C223 C219 113.3(3)
F13A C223 F14A 105.5(5)
F13A C223 F15A 105.5(5)
F13A C223 C219 114.1(4)
F14 C223 F13 106.4(4)
F14 C223 F15 106.2(4)
F14 C223 C219 112.8(3)
F14A C223 C219 112.5(4)
F15 C223 F13 105.1(4)
F15 C223 C219 112.6(3)
F15A C223 F14A 105.5(5)
F15A C223 C219 113.0(4)
F16 C224 C221 112.5(3)
F17 C224 F16 105.0(3)
F17 C224 C221 112.6(3)
F18 C224 F16 106.3(3)
F18 C224 F17 107.2(3)
F18 C224 C221 112.7(3)
C226 C225 C230 115.6(2)
C226 C225 B200 121.8(2)
C230 C225 B200 122.5(2)
C225 C226 C227 122.2(3)
C226 C227 C231 119.2(3)
C228 C227 C226 121.0(3)
C228 C227 C231 119.8(3)
C229 C228 C227 117.7(3)
C228 C229 C230 121.4(3)
C228 C229 C232 118.8(3)
C230 C229 C232 119.7(3)
C229 C230 C225 122.0(2)
F19 C231 F20 103.2(4)
F19 C231 C227 114.6(4)
F19A C231 F20A 103.3(4)
F19A C231 F21A 111.5(5)
F19A C231 C227 118.3(4)
F20 C231 C227 106.5(3)
F20A C231 C227 106.1(4)
F21 C231 F19 111.2(5)
F21 C231 F20 103.9(4)
F21 C231 C227 115.9(4)
F21A C231 F20A 101.0(5)
F21A C231 C227 114.2(4)
F22 C232 F23 105.8(3)
F22 C232 C229 113.3(3)
F23 C232 C229 112.4(3)
F24 C232 F22 108.8(4)
F24 C232 F23 104.5(3)
F24 C232 C229 111.5(3)
C201 B200 C209 104.1(2)
C217 B200 C201 111.3(2)
C217 B200 C209 111.5(2)
C225 B200 C201 112.0(2)
C225 B200 C209 112.4(2)
C225 B200 C217 105.8(2)

loop_
_geom_bond_atom_site_label_1
_geom_bond_atom_site_label_2
_geom_bond_distance
Rh1 P2 2.2612(7)
Rh1 P3 2.2613(7)
Rh1 O4 2.154(2)
Rh1 N20 1.999(2)
P2 O26 1.678(2)
P2 C28 1.858(3)
P2 C32 1.854(3)
P3 O27 1.677(2)
P3 C36 1.852(3)
P3 C40 1.858(4)
O26 C21 1.345(3)
O27 C25 1.347(3)
N20 C21 1.353(3)
N20 C25 1.356(3)
C21 C22 1.379(4)
C22 C23 1.377(4)
C23 C24 1.382(4)
C24 C25 1.378(4)
C28 C29 1.525(5)
C28 C30 1.516(4)
C28 C31 1.529(5)
C32 C33 1.537(5)
C32 C34 1.529(5)
C32 C35 1.529(4)
C36 C37 1.534(6)
C36 C38 1.538(5)
C36 C39 1.536(5)
C40 C41 1.537(6)
C40 C42 1.530(5)
C40 C43 1.536(5)
F1 C207 1.343(4)
F2 C207 1.311(4)
F3 C207 1.330(4)
F4 C208 1.288(4)
F4A C208 1.282(5)
F5 C208 1.329(4)
F5A C208 1.319(6)
F6 C208 1.335(4)
F6A C208 1.325(5)
F7 C215 1.320(4)
F7A C215 1.291(5)
F8 C215 1.343(4)
F8A C215 1.353(5)
F9 C215 1.294(4)
F9A C215 1.299(5)
F10 C216 1.323(4)
F11 C216 1.337(4)
F12 C216 1.335(4)
F13 C223 1.318(4)
F13A C223 1.309(6)
F14 C223 1.309(4)
F14A C223 1.314(6)
F15 C223 1.311(4)
F15A C223 1.313(6)
F16 C224 1.329(4)
F17 C224 1.324(4)
F18 C224 1.316(4)
F19 C231 1.324(5)
F19A C231 1.284(5)
F20 C231 1.426(5)
F20A C231 1.435(6)
F21 C231 1.295(5)
F21A C231 1.331(5)
F22 C232 1.318(4)
F23 C232 1.327(4)
F24 C232 1.314(5)
C201 C202 1.400(4)
C201 C206 1.394(4)
C201 B200 1.640(4)
C202 C203 1.386(4)
C203 C204 1.383(4)
C203 C207 1.494(4)
C204 C205 1.384(4)
C205 C206 1.387(4)
C205 C208 1.501(4)
C209 C210 1.404(4)
C209 C214 1.397(4)
C209 B200 1.642(4)
C210 C211 1.389(4)
C211 C212 1.387(4)
C211 C215 1.493(4)
C212 C213 1.377(4)
C213 C214 1.392(4)
C213 C216 1.493(4)
C217 C218 1.403(4)
C217 C222 1.398(4)
C217 B200 1.639(4)
C218 C219 1.391(4)
C219 C220 1.382(5)
C219 C223 1.499(4)
C220 C221 1.380(4)
C221 C222 1.395(4)
C221 C224 1.497(4)
C225 C226 1.394(4)
C225 C230 1.401(4)
C225 B200 1.633(4)
C226 C227 1.396(4)
C227 C228 1.382(4)
C227 C231 1.483(5)
C228 C229 1.380(4)
C229 C230 1.390(4)
C229 C232 1.496(4)
